data_4061277
loop_
_publ_author_name
'Ionkin, Alex S.'
'Marshall, William J.'

_publ_section_title
;
 Rare Organometallic Complex of Divalent, Four-Coordinate Iridium:
 Synthesis, Structural Characterization, and First Insights into Reactivity
;
_journal_coden_ASTM ORGND7
_journal_issue 25
_journal_name_full Organometallics
_journal_page_first 6031
_journal_page_last 6041
_journal_paper_doi 10.1021/om049444k
_journal_volume 23
_journal_year 2004
_chemical_formula_sum 'C36 H60 Ir O4 P2'
_chemical_formula_weight 810.98
_space_group_IT_number 14
_symmetry_cell_setting monoclinic
_symmetry_space_group_name_Hall '-P 2ybc'
_symmetry_space_group_name_H-M 'P 1 21/c 1'
_cell_angle_alpha 90.00
_cell_angle_beta 97.324(2)
_cell_angle_gamma 90.00
_cell_formula_units_Z 4
_cell_length_a 12.3338(11)
_cell_length_b 21.523(2)
_cell_length_c 14.1769(13)
_cell_measurement_temperature 293(2)
_cell_volume 3732.6(6)
_diffrn_ambient_temperature 293(2)
_exptl_crystal_density_diffrn 1.443
_cod_depositor_comments
;
The following automatic conversions were performed:
'_symmetry_cell_setting' value 'Monoclinic' changed to 'monoclinic'
according to '/home/saulius/struct/CIF-dictionaries/cif_core.dic'
dictionary named 'cif_core.dic' version 2.4.1 from 2010-06-29.

Automatic conversion script
Id: cif_fix_enum 1527 2010-12-29 10:47:43Z saulius 
;
_cod_original_sg_symbol_H-M 'P 21/c'
_cod_database_code 4061277

loop_
_symmetry_equiv_pos_as_xyz
'x, y, z'
'-x, y+1/2, -z+1/2'
'-x, -y, -z'
'x, -y-1/2, z-1/2'

loop_
_atom_site_label
_atom_site_type_symbol
_atom_site_fract_x
_atom_site_fract_y
_atom_site_fract_z
_atom_site_U_iso_or_equiv
_atom_site_adp_type
_atom_site_occupancy
_atom_site_symmetry_multiplicity
_atom_site_calc_flag
_atom_site_refinement_flags
_atom_site_disorder_assembly
_atom_site_disorder_group
Ir1 Ir 0.627263(18) 0.252650(12) 0.186228(18) 0.02636(7) Uani 1 1 d . . .
P1 P 0.47133(13) 0.31451(7) 0.16437(12) 0.0235(3) Uani 1 1 d . A .
P2 P 0.78281(13) 0.19044(8) 0.20708(13) 0.0272(3) Uani 1 1 d . B .
O1 O 0.5216(3) 0.1840(2) 0.1404(3) 0.0273(9) Uani 1 1 d . . .
O2 O 0.7343(3) 0.3215(2) 0.2316(3) 0.0289(10) Uani 1 1 d . . .
O3 O 0.2239(4) 0.3255(3) 0.0854(5) 0.0512(15) Uani 1 1 d . . .
O4 O 1.0296(4) 0.1782(3) 0.2885(5) 0.0546(17) Uani 1 1 d . . .
C1 C 0.4153(5) 0.1967(3) 0.1135(4) 0.0231(12) Uani 1 1 d . . .
C2 C 0.3731(5) 0.2582(3) 0.1149(4) 0.0241(12) Uani 1 1 d . . .
C3 C 0.2603(5) 0.2658(3) 0.0836(5) 0.0263(12) Uani 1 1 d . . .
C4 C 0.1942(5) 0.2163(4) 0.0531(5) 0.0333(15) Uani 1 1 d . . .
H4A H 0.1208 0.2226 0.0309 0.040 Uiso 1 1 calc R . .
C5 C 0.2385(6) 0.1562(3) 0.0558(5) 0.0330(15) Uani 1 1 d . . .
H5A H 0.1927 0.1229 0.0373 0.040 Uiso 1 1 calc R . .
C6 C 0.3467(5) 0.1449(3) 0.0847(5) 0.0297(14) Uani 1 1 d . . .
C7 C 0.1096(6) 0.3368(5) 0.0706(7) 0.051(2) Uani 1 1 d . . .
H7A H 0.0962 0.3805 0.0764 0.076 Uiso 1 1 calc R . .
H7B H 0.0750 0.3145 0.1173 0.076 Uiso 1 1 calc R . .
H7C H 0.0804 0.3230 0.0081 0.076 Uiso 1 1 calc R . .
C8 C 0.3933(6) 0.0802(3) 0.0982(6) 0.0354(16) Uani 1 1 d . . .
H8A H 0.4699 0.0822 0.0867 0.043 Uiso 1 1 calc R . .
C9 C 0.3366(8) 0.0324(4) 0.0304(7) 0.059(3) Uani 1 1 d . . .
H9A H 0.3354 0.0467 -0.0338 0.089 Uiso 1 1 calc R . .
H9B H 0.2631 0.0264 0.0441 0.089 Uiso 1 1 calc R . .
H9C H 0.3756 -0.0063 0.0381 0.089 Uiso 1 1 calc R . .
C10 C 0.3919(8) 0.0597(4) 0.2015(7) 0.055(2) Uani 1 1 d . . .
H10A H 0.4237 0.0916 0.2436 0.082 Uiso 1 1 calc R . .
H10B H 0.4333 0.0221 0.2129 0.082 Uiso 1 1 calc R . .
H10C H 0.3178 0.0525 0.2128 0.082 Uiso 1 1 calc R . .
C11 C 0.4773(7) 0.3813(4) 0.0785(6) 0.047(2) Uani 1 1 d . . .
C12 C 0.4519(14) 0.3610(6) -0.0214(9) 0.039(4) Uani 0.529(15) 1 d P A 1
H12A H 0.4677 0.3941 -0.0629 0.058 Uiso 0.529(15) 1 calc PR A 1
H12B H 0.3759 0.3503 -0.0341 0.058 Uiso 0.529(15) 1 calc PR A 1
H12C H 0.4956 0.3254 -0.0321 0.058 Uiso 0.529(15) 1 calc PR A 1
C13 C 0.3876(14) 0.4386(6) 0.0938(12) 0.044(4) Uani 0.529(15) 1 d P A 1
H13A H 0.3955 0.4716 0.0495 0.066 Uiso 0.529(15) 1 calc PR A 1
H13B H 0.4019 0.4544 0.1575 0.066 Uiso 0.529(15) 1 calc PR A 1
H13C H 0.3145 0.4226 0.0829 0.066 Uiso 0.529(15) 1 calc PR A 1
C14 C 0.5899(19) 0.4144(14) 0.098(2) 0.038(5) Uani 0.529(15) 1 d P A 1
H14A H 0.5899 0.4505 0.0582 0.057 Uiso 0.529(15) 1 calc PR A 1
H14B H 0.6465 0.3865 0.0842 0.057 Uiso 0.529(15) 1 calc PR A 1
H14C H 0.6030 0.4267 0.1635 0.057 Uiso 0.529(15) 1 calc PR A 1
C12' C 0.5499(19) 0.3349(11) 0.0028(16) 0.066(7) Uani 0.471(15) 1 d P A 2
H12D H 0.5630 0.3588 -0.0518 0.098 Uiso 0.471(15) 1 calc PR A 2
H12E H 0.5073 0.2989 -0.0175 0.098 Uiso 0.471(15) 1 calc PR A 2
H12F H 0.6185 0.3221 0.0370 0.098 Uiso 0.471(15) 1 calc PR A 2
C13' C 0.3809(15) 0.3980(7) 0.0224(17) 0.056(6) Uani 0.471(15) 1 d P A 2
H13D H 0.3940 0.4334 -0.0156 0.084 Uiso 0.471(15) 1 calc PR A 2
H13E H 0.3263 0.4081 0.0625 0.084 Uiso 0.471(15) 1 calc PR A 2
H13F H 0.3558 0.3639 -0.0184 0.084 Uiso 0.471(15) 1 calc PR A 2
C14' C 0.558(3) 0.4216(19) 0.116(3) 0.079(14) Uani 0.471(15) 1 d P A 2
H14D H 0.5812 0.4459 0.0651 0.118 Uiso 0.471(15) 1 calc PR A 2
H14E H 0.6184 0.3985 0.1468 0.118 Uiso 0.471(15) 1 calc PR A 2
H14F H 0.5295 0.4486 0.1605 0.118 Uiso 0.471(15) 1 calc PR A 2
C16 C 0.3227(11) 0.3728(10) 0.2762(9) 0.153(9) Uani 1 1 d . A .
H16A H 0.3096 0.3842 0.3392 0.229 Uiso 1 1 calc R . .
H16B H 0.2658 0.3455 0.2487 0.229 Uiso 1 1 calc R . .
H16C H 0.3235 0.4095 0.2377 0.229 Uiso 1 1 calc R . .
C17 C 0.5195(9) 0.3801(6) 0.3337(7) 0.078(4) Uani 1 1 d . A .
H17A H 0.4977 0.3932 0.3932 0.118 Uiso 1 1 calc R . .
H17B H 0.5318 0.4159 0.2961 0.118 Uiso 1 1 calc R . .
H17C H 0.5857 0.3563 0.3453 0.118 Uiso 1 1 calc R . .
C18 C 0.4245(19) 0.2807(6) 0.3362(8) 0.167(10) Uani 1 1 d . A .
H18A H 0.4039 0.2898 0.3977 0.251 Uiso 1 1 calc R . .
H18B H 0.4948 0.2608 0.3435 0.251 Uiso 1 1 calc R . .
H18C H 0.3712 0.2536 0.3024 0.251 Uiso 1 1 calc R . .
C15 C 0.4304(6) 0.3405(3) 0.2808(5) 0.0337(15) Uani 1 1 d . . .
C19 C 0.8395(5) 0.3077(3) 0.2595(4) 0.0236(12) Uani 1 1 d . . .
C20 C 0.8811(5) 0.2462(3) 0.2580(4) 0.0277(12) Uani 1 1 d . . .
C21 C 0.9931(5) 0.2373(3) 0.2892(5) 0.0280(13) Uani 1 1 d . . .
C22 C 1.0610(6) 0.2865(4) 0.3213(5) 0.0338(15) Uani 1 1 d . . .
H22A H 1.1342 0.2796 0.3438 0.041 Uiso 1 1 calc R . .
C23 C 1.0170(6) 0.3467(4) 0.3192(5) 0.0372(16) Uani 1 1 d . . .
H23A H 1.0630 0.3797 0.3393 0.045 Uiso 1 1 calc R . .
C24 C 0.9092(6) 0.3589(3) 0.2886(5) 0.0331(15) Uani 1 1 d . . .
C25 C 1.1445(6) 0.1661(5) 0.3031(7) 0.050(2) Uani 1 1 d . . .
H25A H 1.1571 0.1225 0.2951 0.075 Uiso 1 1 calc R . .
H25B H 1.1738 0.1784 0.3663 0.075 Uiso 1 1 calc R . .
H25C H 1.1797 0.1892 0.2577 0.075 Uiso 1 1 calc R . .
C26 C 0.8636(7) 0.4244(3) 0.2773(6) 0.0423(19) Uani 1 1 d . . .
H26A H 0.7879 0.4234 0.2915 0.051 Uiso 1 1 calc R . .
C27 C 0.9265(8) 0.4719(4) 0.3438(8) 0.062(3) Uani 1 1 d . . .
H27A H 0.9311 0.4574 0.4083 0.093 Uiso 1 1 calc R . .
H27B H 0.8889 0.5110 0.3383 0.093 Uiso 1 1 calc R . .
H27C H 0.9988 0.4770 0.3267 0.093 Uiso 1 1 calc R . .
C28 C 0.8623(9) 0.4468(4) 0.1741(7) 0.061(3) Uani 1 1 d . . .
H28A H 0.8253 0.4167 0.1315 0.091 Uiso 1 1 calc R . .
H28B H 0.9360 0.4517 0.1603 0.091 Uiso 1 1 calc R . .
H28C H 0.8249 0.4859 0.1661 0.091 Uiso 1 1 calc R . .
C29 C 0.7747(7) 0.1237(4) 0.2903(6) 0.0429(18) Uani 1 1 d . . .
C33 C 0.8239(6) 0.1642(3) 0.0903(5) 0.0342(15) Uani 1 1 d . . .
C30 C 0.7993(12) 0.1452(7) 0.3948(9) 0.038(4) Uani 0.545(16) 1 d P B 1
H30A H 0.7840 0.1119 0.4362 0.057 Uiso 0.545(16) 1 calc PR B 1
H30B H 0.7544 0.1804 0.4050 0.057 Uiso 0.545(16) 1 calc PR B 1
H30C H 0.8750 0.1567 0.4082 0.057 Uiso 0.545(16) 1 calc PR B 1
C31 C 0.8612(13) 0.0641(8) 0.2832(12) 0.043(4) Uani 0.545(16) 1 d P B 1
H31A H 0.8409 0.0302 0.3215 0.065 Uiso 0.545(16) 1 calc PR B 1
H31B H 0.9343 0.0771 0.3060 0.065 Uiso 0.545(16) 1 calc PR B 1
H31C H 0.8577 0.0508 0.2183 0.065 Uiso 0.545(16) 1 calc PR B 1
C32 C 0.6646(14) 0.0921(8) 0.2781(13) 0.037(4) Uani 0.545(16) 1 d P B 1
H32A H 0.6645 0.0592 0.3238 0.056 Uiso 0.545(16) 1 calc PR B 1
H32B H 0.6503 0.0752 0.2151 0.056 Uiso 0.545(16) 1 calc PR B 1
H32C H 0.6089 0.1218 0.2876 0.056 Uiso 0.545(16) 1 calc PR B 1
C30' C 0.7014(18) 0.1595(9) 0.3616(16) 0.059(7) Uani 0.455(16) 1 d P B 2
H30D H 0.6748 0.1299 0.4038 0.089 Uiso 0.455(16) 1 calc PR B 2
H30E H 0.6407 0.1797 0.3248 0.089 Uiso 0.455(16) 1 calc PR B 2
H30F H 0.7456 0.1899 0.3980 0.089 Uiso 0.455(16) 1 calc PR B 2
C31' C 0.8711(17) 0.1005(11) 0.339(2) 0.064(7) Uani 0.455(16) 1 d P B 2
H31D H 0.8555 0.0637 0.3733 0.096 Uiso 0.455(16) 1 calc PR B 2
H31E H 0.9033 0.1312 0.3833 0.096 Uiso 0.455(16) 1 calc PR B 2
H31F H 0.9211 0.0906 0.2948 0.096 Uiso 0.455(16) 1 calc PR B 2
C32' C 0.698(2) 0.0783(11) 0.235(2) 0.067(8) Uani 0.455(16) 1 d P B 2
H32D H 0.6691 0.0503 0.2781 0.101 Uiso 0.455(16) 1 calc PR B 2
H32E H 0.7372 0.0551 0.1922 0.101 Uiso 0.455(16) 1 calc PR B 2
H32F H 0.6392 0.1006 0.1990 0.101 Uiso 0.455(16) 1 calc PR B 2
C34 C 0.919(3) 0.1165(14) 0.094(2) 0.063(9) Uani 0.49(3) 1 d P B 1
H34A H 0.9303 0.1054 0.0303 0.094 Uiso 0.49(3) 1 calc PR B 1
H34B H 0.9009 0.0800 0.1275 0.094 Uiso 0.49(3) 1 calc PR B 1
H34C H 0.9846 0.1347 0.1260 0.094 Uiso 0.49(3) 1 calc PR B 1
C35 C 0.7299(17) 0.1443(13) 0.0200(18) 0.056(7) Uani 0.49(3) 1 d P B 1
H35A H 0.7559 0.1336 -0.0389 0.085 Uiso 0.49(3) 1 calc PR B 1
H35B H 0.6783 0.1778 0.0094 0.085 Uiso 0.49(3) 1 calc PR B 1
H35C H 0.6951 0.1089 0.0442 0.085 Uiso 0.49(3) 1 calc PR B 1
C36 C 0.8768(15) 0.2249(8) 0.0438(11) 0.036(4) Uani 0.49(3) 1 d P B 1
H36A H 0.8986 0.2138 -0.0166 0.054 Uiso 0.49(3) 1 calc PR B 1
H36B H 0.9395 0.2389 0.0856 0.054 Uiso 0.49(3) 1 calc PR B 1
H36C H 0.8235 0.2575 0.0352 0.054 Uiso 0.49(3) 1 calc PR B 1
C34' C 0.934(2) 0.1450(11) 0.091(2) 0.049(6) Uani 0.51(3) 1 d P B 2
H34D H 0.9527 0.1455 0.0277 0.074 Uiso 0.51(3) 1 calc PR B 2
H34E H 0.9425 0.1037 0.1167 0.074 Uiso 0.51(3) 1 calc PR B 2
H34F H 0.9810 0.1729 0.1303 0.074 Uiso 0.51(3) 1 calc PR B 2
C35' C 0.7415(14) 0.1125(9) 0.0493(13) 0.036(4) Uani 0.51(3) 1 d P B 2
H35D H 0.7440 0.1084 -0.0178 0.055 Uiso 0.51(3) 1 calc PR B 2
H35E H 0.6689 0.1239 0.0603 0.055 Uiso 0.51(3) 1 calc PR B 2
H35F H 0.7612 0.0737 0.0802 0.055 Uiso 0.51(3) 1 calc PR B 2
C36' C 0.8025(18) 0.2225(7) 0.0324(10) 0.038(5) Uani 0.51(3) 1 d P B 2
H36D H 0.8280 0.2172 -0.0283 0.057 Uiso 0.51(3) 1 calc PR B 2
H36E H 0.8404 0.2567 0.0653 0.057 Uiso 0.51(3) 1 calc PR B 2
H36F H 0.7254 0.2310 0.0232 0.057 Uiso 0.51(3) 1 calc PR B 2

loop_
_atom_site_aniso_label
_atom_site_aniso_U_11
_atom_site_aniso_U_22
_atom_site_aniso_U_33
_atom_site_aniso_U_23
_atom_site_aniso_U_13
_atom_site_aniso_U_12
Ir1 0.01902(10) 0.02793(12) 0.03162(12) -0.00788(11) 0.00125(7) -0.00359(10)
P1 0.0235(7) 0.0171(7) 0.0297(8) -0.0020(6) 0.0023(6) -0.0016(6)
P2 0.0223(7) 0.0226(8) 0.0362(9) -0.0080(7) 0.0015(7) -0.0020(6)
O1 0.018(2) 0.022(2) 0.041(3) -0.0055(19) 0.0027(18) -0.0042(16)
O2 0.020(2) 0.023(2) 0.043(3) -0.0058(19) 0.0020(19) -0.0007(17)
O3 0.031(3) 0.037(3) 0.082(5) -0.004(3) -0.007(3) 0.010(2)
O4 0.027(3) 0.037(3) 0.096(5) -0.019(3) -0.008(3) 0.008(2)
C1 0.023(3) 0.020(3) 0.026(3) 0.004(2) 0.000(2) -0.001(2)
C2 0.019(2) 0.026(3) 0.026(3) -0.004(2) -0.002(2) 0.001(2)
C3 0.024(3) 0.025(3) 0.030(3) -0.001(2) 0.004(2) 0.003(2)
C4 0.019(3) 0.045(4) 0.034(4) 0.002(3) -0.001(3) -0.007(3)
C5 0.029(3) 0.036(4) 0.033(4) -0.006(3) -0.001(3) -0.013(3)
C6 0.028(3) 0.027(3) 0.034(3) 0.001(3) 0.001(3) -0.010(3)
C7 0.030(4) 0.067(6) 0.055(5) 0.004(4) 0.005(4) 0.015(4)
C8 0.039(4) 0.014(3) 0.053(4) -0.003(3) 0.005(3) -0.006(3)
C9 0.071(6) 0.031(4) 0.074(6) -0.011(4) 0.000(5) -0.019(4)
C10 0.068(6) 0.033(4) 0.063(6) 0.013(4) 0.009(5) -0.004(4)
C11 0.048(5) 0.046(5) 0.044(5) 0.012(4) -0.003(4) -0.015(4)
C12 0.058(10) 0.029(7) 0.030(7) 0.011(5) 0.008(6) -0.007(6)
C13 0.064(10) 0.007(5) 0.063(10) 0.012(6) 0.015(8) 0.011(6)
C14 0.034(12) 0.031(9) 0.052(10) -0.001(8) 0.015(10) -0.018(9)
C12' 0.069(15) 0.075(15) 0.056(13) 0.010(11) 0.019(11) -0.020(12)
C13' 0.049(11) 0.015(7) 0.098(16) 0.009(8) -0.013(10) 0.009(7)
C14' 0.05(2) 0.050(17) 0.13(4) 0.05(2) -0.029(18) -0.012(14)
C16 0.080(9) 0.31(2) 0.065(8) -0.092(12) -0.015(7) 0.103(12)
C17 0.063(6) 0.117(10) 0.057(6) -0.053(6) 0.016(5) -0.034(6)
C18 0.41(3) 0.069(8) 0.035(6) -0.006(6) 0.061(12) -0.083(14)
C15 0.034(4) 0.036(4) 0.030(3) -0.007(3) 0.003(3) 0.002(3)
C19 0.020(3) 0.027(3) 0.023(3) -0.002(2) -0.001(2) -0.008(2)
C20 0.022(3) 0.034(3) 0.026(3) -0.003(3) 0.001(2) 0.006(3)
C21 0.024(3) 0.030(3) 0.030(3) -0.005(2) 0.002(2) 0.002(2)
C22 0.025(3) 0.044(4) 0.032(4) -0.001(3) 0.003(3) -0.006(3)
C23 0.030(3) 0.038(4) 0.042(4) -0.004(3) 0.000(3) -0.018(3)
C24 0.031(3) 0.030(3) 0.037(4) -0.003(3) 0.003(3) -0.012(3)
C25 0.021(3) 0.069(6) 0.058(5) -0.005(4) -0.001(3) 0.013(4)
C26 0.039(4) 0.027(4) 0.062(5) -0.001(3) 0.012(4) -0.012(3)
C27 0.061(6) 0.038(5) 0.085(7) -0.015(5) 0.005(5) -0.021(4)
C28 0.070(6) 0.038(5) 0.074(7) 0.009(4) 0.013(5) -0.004(4)
C29 0.042(4) 0.039(4) 0.047(5) 0.002(3) 0.003(4) -0.008(3)
C33 0.035(4) 0.033(4) 0.033(4) -0.008(3) 0.001(3) 0.005(3)
C30 0.039(8) 0.045(8) 0.032(7) 0.004(6) 0.008(6) 0.005(6)
C31 0.045(9) 0.035(8) 0.049(9) 0.016(7) 0.005(7) 0.016(7)
C32 0.037(8) 0.026(7) 0.050(10) 0.002(6) 0.008(7) -0.006(6)
C30' 0.060(13) 0.047(11) 0.073(15) 0.032(10) 0.015(11) -0.014(9)
C31' 0.049(12) 0.052(13) 0.088(19) 0.029(13) -0.005(12) 0.008(10)
C32' 0.052(15) 0.036(12) 0.11(2) 0.026(14) -0.020(14) -0.001(10)
C34 0.061(18) 0.068(18) 0.059(14) -0.017(16) 0.009(12) 0.048(16)
C35 0.047(11) 0.062(16) 0.055(14) -0.035(12) -0.013(9) 0.011(11)
C36 0.028(9) 0.046(9) 0.037(8) 0.000(6) 0.013(6) -0.005(6)
C34' 0.047(10) 0.041(12) 0.061(13) -0.021(12) 0.015(9) 0.002(11)
C35' 0.035(8) 0.038(10) 0.035(9) -0.009(7) -0.002(6) 0.002(7)
C36' 0.056(13) 0.032(8) 0.026(7) 0.003(5) 0.006(7) -0.009(7)

loop_
_geom_bond_atom_site_label_1
_geom_bond_atom_site_label_2
_geom_bond_distance
_geom_bond_site_symmetry_2
_geom_bond_publ_flag
Ir1 O1 2.021(4) . ?
Ir1 O2 2.034(4) . ?
Ir1 P1 2.3271(16) . ?
Ir1 P2 2.3273(17) . ?
P1 C2 1.791(6) . ?
P1 C15 1.872(7) . ?
P1 C11 1.890(8) . ?
P2 C20 1.790(7) . ?
P2 C29 1.869(8) . ?
P2 C33 1.879(7) . ?
O1 C1 1.346(7) . ?
O2 C19 1.341(7) . ?
O3 C3 1.363(8) . ?
O3 C7 1.419(9) . ?
O4 C21 1.350(8) . ?
O4 C25 1.429(8) . ?
C1 C2 1.424(8) . ?
C1 C6 1.427(8) . ?
C2 C3 1.415(8) . ?
C3 C4 1.378(9) . ?
C4 C5 1.402(10) . ?
C5 C6 1.367(10) . ?
C6 C8 1.508(10) . ?
C8 C9 1.517(11) . ?
C8 C10 1.532(12) . ?
C11 C14' 1.37(4) . ?
C11 C13' 1.391(19) . ?
C11 C12 1.478(16) . ?
C11 C14 1.55(3) . ?
C11 C13 1.690(16) . ?
C11 C12' 1.79(2) . ?
C16 C15 1.493(13) . ?
C17 C15 1.511(11) . ?
C18 C15 1.515(14) . ?
C19 C20 1.421(9) . ?
C19 C24 1.427(8) . ?
C20 C21 1.409(8) . ?
C21 C22 1.390(9) . ?
C22 C23 1.404(11) . ?
C23 C24 1.370(10) . ?
C24 C26 1.518(11) . ?
C26 C27 1.532(11) . ?
C26 C28 1.538(13) . ?
C29 C31' 1.39(2) . ?
C29 C32 1.509(18) . ?
C29 C32' 1.51(3) . ?
C29 C30 1.545(16) . ?
C29 C30' 1.63(2) . ?
C29 C31 1.680(17) . ?
C33 C34' 1.42(3) . ?
C33 C35 1.49(2) . ?
C33 C36' 1.506(16) . ?
C33 C34 1.55(2) . ?
C33 C35' 1.566(18) . ?
C33 C36 1.636(17) . ?
